data_4329195
loop_
_publ_author_name
'Stefan G. Minasian'
'Kevin S. Boland'
'Russell K. Feller'
'Andrew J. Gaunt'
'Stosh A. Kozimor'
'Iain May'
'Sean D. Reilly'
'Brian L. Scott'
'David K. Shuh'

_publ_contact_author_address 'Los Alamos National Laboratory'
_publ_contact_author_email stosh@lanl.gov
_publ_contact_author_name 'Stosh A. Kozimor'
_publ_contact_author_phone 505-665-4521
_publ_section_title
;
 Synthesis and Structure of (Ph4P)2MCl6 (M = Ti, Zr, Hf, Th, U, Np, Pu)
;
_journal_name_full 'Inorganic Chemistry'
_journal_page_first 5728
_journal_page_last 5736
_journal_paper_doi 10.1021/ic300179d
_journal_volume 51
_journal_year 2012
_chemical_formula_sum 'C56 H52 Cl6 N4 P2 Th'
_chemical_formula_weight 1287.70
_chemical_name_systematic
; 
 ? 
;
_space_group_IT_number 14
_symmetry_cell_setting monoclinic
_symmetry_space_group_name_Hall '-P 2ybc'
_symmetry_space_group_name_H-M 'P 1 21/c 1'
_atom_sites_solution_hydrogens geom
_atom_sites_solution_primary direct
_atom_sites_solution_secondary difmap
_audit_creation_method SHELXL-97
_cell_angle_alpha 90.00
_cell_angle_beta 98.0870(10)
_cell_angle_gamma 90.00
_cell_formula_units_Z 2
_cell_length_a 9.6163(8)
_cell_length_b 19.4637(16)
_cell_length_c 15.1524(12)
_cell_measurement_temperature 140(1)
_cell_volume 2807.9(4)
_computing_cell_refinement 'SAINT+, v. 7.66a (Bruker AXS, 2009)'
_computing_data_collection 'APEX II, v. 7.0 (Bruker AXS, 2009)'
_computing_data_reduction 'SAINT+, v. 7.66a (Bruker AXS, 2009)'
_computing_molecular_graphics 'SHELXTL, v. 6.14, (Bruker AXS, 2000)'
_computing_publication_material 'SHELXTL, v. 6.14, (Bruker AXS, 2000)'
_computing_structure_refinement 'SHELXL-97 (Sheldrick, 1997)'
_computing_structure_solution 'SHELXS-97 (Sheldrick, 1990)'
_diffrn_ambient_temperature 140(1)
_diffrn_measured_fraction_theta_full 1.000
_diffrn_measured_fraction_theta_max 1.000
_diffrn_measurement_device_type 'Bruker D8 with APEXII CCD'
_diffrn_measurement_method '\w scans'
_diffrn_radiation_monochromator graphite
_diffrn_radiation_source 'fine-focus sealed tube'
_diffrn_radiation_type MoK\a
_diffrn_radiation_wavelength 0.71073
_diffrn_reflns_av_R_equivalents 0.0619
_diffrn_reflns_av_sigmaI/netI 0.0467
_diffrn_reflns_limit_h_max 11
_diffrn_reflns_limit_h_min -11
_diffrn_reflns_limit_k_max 23
_diffrn_reflns_limit_k_min -23
_diffrn_reflns_limit_l_max 18
_diffrn_reflns_limit_l_min -18
_diffrn_reflns_number 26950
_diffrn_reflns_theta_full 25.00
_diffrn_reflns_theta_max 25.34
_diffrn_reflns_theta_min 2.09
_diffrn_standards_decay_% 0
_diffrn_standards_interval_count 0
_diffrn_standards_interval_time 0
_diffrn_standards_number 0
_exptl_absorpt_coefficient_mu 3.037
_exptl_absorpt_correction_T_max 0.6758
_exptl_absorpt_correction_T_min 0.6109
_exptl_absorpt_correction_type multi-scan
_exptl_absorpt_process_details 'SADABS v. 1 (Sheldrick, 2008)'
_exptl_crystal_colour colorless
_exptl_crystal_density_diffrn 1.523
_exptl_crystal_description block
_exptl_crystal_F_000 1276
_exptl_crystal_size_max 0.18
_exptl_crystal_size_mid 0.16
_exptl_crystal_size_min 0.14
_refine_diff_density_max 1.084
_refine_diff_density_min -0.621
_refine_diff_density_rms 0.105
_refine_ls_extinction_method none
_refine_ls_goodness_of_fit_ref 1.240
_refine_ls_hydrogen_treatment constr
_refine_ls_matrix_type full
_refine_ls_number_parameters 315
_refine_ls_number_reflns 5136
_refine_ls_number_restraints 0
_refine_ls_restrained_S_all 1.240
_refine_ls_R_factor_all 0.0466
_refine_ls_R_factor_gt 0.0287
_refine_ls_shift/su_max 0.001
_refine_ls_shift/su_mean 0.000
_refine_ls_structure_factor_coef Fsqd
_refine_ls_weighting_details 'calc w=1/[\s^2^(Fo^2^)+(0.0031P)^2^+0.0000P] where P=(Fo^2^+2Fc^2^)/3'
_refine_ls_weighting_scheme calc
_refine_ls_wR_factor_gt 0.0417
_refine_ls_wR_factor_ref 0.0443
_reflns_number_gt 3970
_reflns_number_total 5136
_reflns_threshold_expression >2sigma(I)
_cod_data_source_file ic300179d_si_002_6.cif
_cod_data_source_block apx699
_cod_original_sg_symbol_H-M 'P 21/c'
_cod_database_code 4329195

loop_
_symmetry_equiv_pos_as_xyz
'x, y, z'
'-x, y+1/2, -z+1/2'
'-x, -y, -z'
'x, -y-1/2, z-1/2'

loop_
_atom_site_label
_atom_site_type_symbol
_atom_site_fract_x
_atom_site_fract_y
_atom_site_fract_z
_atom_site_U_iso_or_equiv
_atom_site_adp_type
_atom_site_occupancy
_atom_site_symmetry_multiplicity
_atom_site_calc_flag
_atom_site_refinement_flags
Th1 Th 0.0000 0.5000 0.5000 0.01231(5) Uani 1 2 d S
Cl1 Cl 0.13062(9) 0.51098(5) 0.35486(5) 0.0211(2) Uani 1 1 d .
Cl2 Cl 0.23713(9) 0.45883(5) 0.59896(6) 0.0193(2) Uani 1 1 d .
Cl3 Cl 0.06447(9) 0.63060(4) 0.54519(6) 0.0204(2) Uani 1 1 d .
N1 N 0.6450(4) 0.20700(19) 0.3303(3) 0.0582(13) Uani 1 1 d .
N2 N 0.2746(4) -0.02385(16) 0.5976(2) 0.0379(10) Uani 1 1 d .
P1 P 0.34014(10) 0.19480(5) 0.56621(6) 0.0146(2) Uani 1 1 d .
C1 C 0.4817(3) 0.14470(17) 0.6225(2) 0.0146(8) Uani 1 1 d .
C2 C 0.5496(4) 0.09700(17) 0.5758(2) 0.0197(9) Uani 1 1 d .
H2 H 0.5162 0.0879 0.5164 0.024 Uiso 1 1 calc R
C3 C 0.6671(4) 0.06296(18) 0.6175(2) 0.0217(9) Uani 1 1 d .
H3 H 0.7121 0.0307 0.5862 0.026 Uiso 1 1 calc R
C4 C 0.7176(4) 0.07696(19) 0.7058(3) 0.0241(10) Uani 1 1 d .
H4 H 0.7977 0.0547 0.7334 0.029 Uiso 1 1 calc R
C5 C 0.6497(4) 0.12373(18) 0.7528(2) 0.0228(9) Uani 1 1 d .
H5 H 0.6833 0.1325 0.8123 0.027 Uiso 1 1 calc R
C6 C 0.5317(4) 0.15771(18) 0.7119(2) 0.0191(9) Uani 1 1 d .
H6 H 0.4858 0.1892 0.7439 0.023 Uiso 1 1 calc R
C7 C 0.2094(3) 0.20880(18) 0.6379(2) 0.0147(8) Uani 1 1 d .
C8 C 0.1795(4) 0.15677(18) 0.6962(2) 0.0190(9) Uani 1 1 d .
H8 H 0.2330 0.1168 0.7019 0.023 Uiso 1 1 calc R
C9 C 0.0696(4) 0.16526(19) 0.7452(2) 0.0246(10) Uani 1 1 d .
H9 H 0.0491 0.1310 0.7841 0.030 Uiso 1 1 calc R
C10 C -0.0095(4) 0.22458(19) 0.7361(2) 0.0250(10) Uani 1 1 d .
H10 H -0.0833 0.2301 0.7690 0.030 Uiso 1 1 calc R
C11 C 0.0197(4) 0.27597(19) 0.6786(2) 0.0216(9) Uani 1 1 d .
H11 H -0.0344 0.3157 0.6729 0.026 Uiso 1 1 calc R
C12 C 0.1301(3) 0.26827(18) 0.6290(2) 0.0175(9) Uani 1 1 d .
H12 H 0.1504 0.3028 0.5903 0.021 Uiso 1 1 calc R
C13 C 0.4095(4) 0.27445(17) 0.5322(2) 0.0152(8) Uani 1 1 d .
C14 C 0.3370(4) 0.31179(18) 0.4624(2) 0.0210(9) Uani 1 1 d .
H14 H 0.2506 0.2962 0.4344 0.025 Uiso 1 1 calc R
C15 C 0.3933(4) 0.3724(2) 0.4345(3) 0.0246(10) Uani 1 1 d .
H15 H 0.3445 0.3975 0.3879 0.030 Uiso 1 1 calc R
C16 C 0.5222(4) 0.39518(19) 0.4763(3) 0.0269(10) Uani 1 1 d .
H16 H 0.5609 0.4353 0.4568 0.032 Uiso 1 1 calc R
C17 C 0.5932(4) 0.3591(2) 0.5461(3) 0.0262(11) Uani 1 1 d .
H17 H 0.6794 0.3750 0.5741 0.031 Uiso 1 1 calc R
C18 C 0.5372(4) 0.29910(18) 0.5750(2) 0.0203(9) Uani 1 1 d .
H18 H 0.5849 0.2752 0.6231 0.024 Uiso 1 1 calc R
C19 C 0.2596(4) 0.15128(17) 0.4678(2) 0.0133(8) Uani 1 1 d .
C20 C 0.1395(4) 0.11166(18) 0.4705(2) 0.0207(9) Uani 1 1 d .
H20 H 0.1022 0.1067 0.5235 0.025 Uiso 1 1 calc R
C21 C 0.0758(4) 0.07957(19) 0.3934(3) 0.0281(10) Uani 1 1 d .
H21 H -0.0044 0.0531 0.3945 0.034 Uiso 1 1 calc R
C22 C 0.1327(4) 0.08730(19) 0.3143(3) 0.0318(11) Uani 1 1 d .
H22 H 0.0887 0.0670 0.2622 0.038 Uiso 1 1 calc R
C23 C 0.2533(4) 0.12464(19) 0.3129(2) 0.0269(10) Uani 1 1 d .
H23 H 0.2922 0.1283 0.2602 0.032 Uiso 1 1 calc R
C24 C 0.3172(4) 0.15676(18) 0.3888(2) 0.0202(9) Uani 1 1 d .
H24 H 0.3989 0.1821 0.3874 0.024 Uiso 1 1 calc R
C25 C 0.7191(5) 0.2035(2) 0.3942(3) 0.0349(12) Uani 1 1 d .
C26 C 0.8140(4) 0.1981(2) 0.4779(3) 0.0367(11) Uani 1 1 d .
H26A H 0.8222 0.1508 0.4959 0.055 Uiso 1 1 calc R
H26B H 0.7773 0.2244 0.5231 0.055 Uiso 1 1 calc R
H26C H 0.9048 0.2155 0.4700 0.055 Uiso 1 1 calc R
C27 C 0.3442(4) -0.03154(19) 0.6637(3) 0.0268(10) Uani 1 1 d .
C28 C 0.4329(4) -0.0424(2) 0.7493(2) 0.0332(11) Uani 1 1 d .
H28A H 0.4403 -0.0907 0.7618 0.050 Uiso 1 1 calc R
H28B H 0.3918 -0.0197 0.7957 0.050 Uiso 1 1 calc R
H28C H 0.5247 -0.0238 0.7467 0.050 Uiso 1 1 calc R

loop_
_atom_site_aniso_label
_atom_site_aniso_U_11
_atom_site_aniso_U_22
_atom_site_aniso_U_33
_atom_site_aniso_U_23
_atom_site_aniso_U_13
_atom_site_aniso_U_12
Th1 0.01301(9) 0.01324(9) 0.01058(9) 0.00078(11) 0.00136(7) -0.00037(11)
Cl1 0.0210(5) 0.0266(6) 0.0167(5) 0.0035(4) 0.0065(4) 0.0005(5)
Cl2 0.0167(5) 0.0242(5) 0.0163(5) 0.0023(4) -0.0003(4) 0.0028(4)
Cl3 0.0230(5) 0.0161(5) 0.0217(5) -0.0014(4) 0.0014(4) -0.0019(4)
N1 0.052(3) 0.039(3) 0.075(3) 0.021(2) -0.020(2) -0.011(2)
N2 0.041(2) 0.030(2) 0.041(2) 0.0060(18) 0.0024(19) -0.0025(17)
P1 0.0144(5) 0.0162(5) 0.0129(5) 0.0001(4) 0.0012(4) -0.0007(4)
C1 0.012(2) 0.016(2) 0.016(2) 0.0023(17) 0.0002(16) -0.0025(16)
C2 0.021(2) 0.019(2) 0.019(2) 0.0038(18) 0.0040(18) -0.0033(18)
C3 0.022(2) 0.018(2) 0.028(2) 0.0043(18) 0.0112(19) 0.0043(18)
C4 0.015(2) 0.030(3) 0.026(3) 0.010(2) -0.0017(19) 0.0018(19)
C5 0.024(2) 0.026(2) 0.018(2) 0.0035(19) -0.0012(18) -0.0051(19)
C6 0.017(2) 0.017(2) 0.024(2) 0.0013(18) 0.0066(18) 0.0021(17)
C7 0.011(2) 0.021(2) 0.011(2) -0.0024(17) 0.0001(16) -0.0021(17)
C8 0.020(2) 0.018(2) 0.019(2) 0.0037(17) 0.0025(18) 0.0027(17)
C9 0.025(2) 0.025(2) 0.024(2) 0.0046(19) 0.0044(19) -0.0060(19)
C10 0.020(2) 0.032(3) 0.024(2) -0.003(2) 0.0070(19) -0.004(2)
C11 0.022(2) 0.019(2) 0.023(2) -0.0063(18) 0.0022(19) 0.0029(18)
C12 0.020(2) 0.018(2) 0.015(2) -0.0008(17) 0.0056(17) -0.0029(17)
C13 0.018(2) 0.016(2) 0.012(2) -0.0017(17) 0.0051(17) -0.0021(17)
C14 0.021(2) 0.019(2) 0.024(2) 0.0011(18) 0.0088(19) 0.0013(18)
C15 0.028(3) 0.023(2) 0.025(3) 0.006(2) 0.012(2) 0.007(2)
C16 0.038(3) 0.013(2) 0.036(3) 0.0014(19) 0.025(2) -0.001(2)
C17 0.022(2) 0.025(3) 0.034(3) -0.011(2) 0.012(2) -0.009(2)
C18 0.021(2) 0.021(2) 0.019(2) 0.0000(18) 0.0016(18) 0.0007(18)
C19 0.016(2) 0.012(2) 0.011(2) -0.0016(16) -0.0014(16) 0.0033(16)
C20 0.018(2) 0.020(2) 0.023(2) -0.0020(18) -0.0030(18) 0.0054(18)
C21 0.018(2) 0.023(2) 0.040(3) -0.009(2) -0.010(2) 0.0023(18)
C22 0.038(3) 0.027(3) 0.025(3) -0.013(2) -0.013(2) 0.015(2)
C23 0.033(3) 0.028(3) 0.018(2) -0.0042(19) -0.0026(19) 0.015(2)
C24 0.021(2) 0.019(2) 0.020(2) -0.0017(18) 0.0006(18) 0.0056(17)
C25 0.026(3) 0.023(3) 0.058(4) 0.009(2) 0.012(3) -0.005(2)
C26 0.030(3) 0.030(3) 0.051(3) -0.003(2) 0.007(2) 0.000(2)
C27 0.023(2) 0.020(2) 0.040(3) -0.002(2) 0.016(2) -0.0040(19)
C28 0.026(2) 0.046(3) 0.028(3) -0.006(2) 0.008(2) 0.001(2)

loop_
_atom_type_symbol
_atom_type_description
_atom_type_scat_dispersion_real
_atom_type_scat_dispersion_imag
_atom_type_scat_source
C C 0.0033 0.0016 'International Tables Vol C Tables 4.2.6.8 and 6.1.1.4'
H H 0.0000 0.0000 'International Tables Vol C Tables 4.2.6.8 and 6.1.1.4'
P P 0.1023 0.0942 'International Tables Vol C Tables 4.2.6.8 and 6.1.1.4'
Cl Cl 0.1484 0.1585 'International Tables Vol C Tables 4.2.6.8 and 6.1.1.4'
Th Th -7.2400 8.8979 'International Tables Vol C Tables 4.2.6.8 and 6.1.1.4'
N N 0.0061 0.0033 'International Tables Vol C Tables 4.2.6.8 and 6.1.1.4'

loop_
_geom_angle_atom_site_label_1
_geom_angle_atom_site_label_2
_geom_angle_atom_site_label_3
_geom_angle
_geom_angle_site_symmetry_1
_geom_angle_site_symmetry_3
Cl2 Th1 Cl2 180.00(4) 3_566 .
Cl2 Th1 Cl3 89.57(3) 3_566 3_566
Cl2 Th1 Cl3 90.43(3) . 3_566
Cl2 Th1 Cl3 90.43(3) 3_566 .
Cl2 Th1 Cl3 89.58(3) . .
Cl3 Th1 Cl3 180.0 3_566 .
Cl2 Th1 Cl1 91.31(3) 3_566 3_566
Cl2 Th1 Cl1 88.69(3) . 3_566
Cl3 Th1 Cl1 90.90(3) 3_566 3_566
Cl3 Th1 Cl1 89.10(3) . 3_566
Cl2 Th1 Cl1 88.69(3) 3_566 .
Cl2 Th1 Cl1 91.31(3) . .
Cl3 Th1 Cl1 89.10(3) 3_566 .
Cl3 Th1 Cl1 90.90(3) . .
Cl1 Th1 Cl1 180.0 3_566 .
C1 P1 C13 108.64(16) . .
C1 P1 C19 110.45(16) . .
C13 P1 C19 107.71(16) . .
C1 P1 C7 110.16(16) . .
C13 P1 C7 111.33(16) . .
C19 P1 C7 108.51(16) . .
C2 C1 C6 119.6(3) . .
C2 C1 P1 120.2(3) . .
C6 C1 P1 119.9(3) . .
C3 C2 C1 120.1(3) . .
C2 C3 C4 120.0(4) . .
C5 C4 C3 120.1(4) . .
C4 C5 C6 120.3(4) . .
C5 C6 C1 119.8(3) . .
C12 C7 C8 120.5(3) . .
C12 C7 P1 119.5(3) . .
C8 C7 P1 119.7(3) . .
C9 C8 C7 119.5(3) . .
C10 C9 C8 119.9(4) . .
C9 C10 C11 120.8(4) . .
C10 C11 C12 120.0(3) . .
C7 C12 C11 119.3(3) . .
C14 C13 C18 119.4(3) . .
C14 C13 P1 120.4(3) . .
C18 C13 P1 120.3(3) . .
C13 C14 C15 120.2(4) . .
C16 C15 C14 119.7(4) . .
C17 C16 C15 120.4(4) . .
C16 C17 C18 120.2(4) . .
C17 C18 C13 120.1(4) . .
C24 C19 C20 119.9(3) . .
C24 C19 P1 120.1(3) . .
C20 C19 P1 120.0(3) . .
C21 C20 C19 119.6(4) . .
C20 C21 C22 119.6(4) . .
C23 C22 C21 120.4(4) . .
C22 C23 C24 120.4(4) . .
C23 C24 C19 119.9(4) . .
N1 C25 C26 178.9(5) . .
N2 C27 C28 179.2(5) . .

loop_
_geom_bond_atom_site_label_1
_geom_bond_atom_site_label_2
_geom_bond_distance
_geom_bond_site_symmetry_2
Th1 Cl2 2.6699(9) 3_566
Th1 Cl2 2.6699(9) .
Th1 Cl3 2.6824(9) 3_566
Th1 Cl3 2.6825(9) .
Th1 Cl1 2.6901(8) 3_566
Th1 Cl1 2.6901(8) .
N1 C25 1.121(5) .
N2 C27 1.134(5) .
P1 C1 1.790(3) .
P1 C13 1.792(3) .
P1 C19 1.793(3) .
P1 C7 1.794(3) .
C1 C2 1.385(4) .
C1 C6 1.396(4) .
C2 C3 1.383(4) .
C3 C4 1.385(5) .
C4 C5 1.376(5) .
C5 C6 1.382(4) .
C7 C12 1.382(4) .
C7 C8 1.400(4) .
C8 C9 1.384(5) .
C9 C10 1.378(5) .
C10 C11 1.381(5) .
C11 C12 1.392(4) .
C13 C14 1.387(4) .
C13 C18 1.391(4) .
C14 C15 1.388(5) .
C15 C16 1.384(5) .
C16 C17 1.369(5) .
C17 C18 1.383(5) .
C19 C24 1.392(4) .
C19 C20 1.394(4) .
C20 C21 1.389(5) .
C21 C22 1.393(5) .
C22 C23 1.371(5) .
C23 C24 1.376(5) .
C25 C26 1.459(5) .
C27 C28 1.465(5) .
